data_2015900
loop_
_publ_author_name
'Rodrigues, V. H.'
'Cardoso, C.'
'Paix\~ao, J. A.'
'Costa, M.M.R.R.'

_publ_section_title
;
 2,2,6,6-Tetramethyl-4-oxopiperidinium nitrate
;
_journal_coeditor_code GD3091
_journal_issue 4
_journal_name_full 'Acta Crystallographica Section C'
_journal_page_first o243
_journal_page_last o245
_journal_paper_doi 10.1107/S0108270107008268
_journal_volume 63
_journal_year 2007
_chemical_formula_iupac 'C9 H18 N O +, N O3 -'
_chemical_formula_moiety 'C9 H18 N O +, N O3 -'
_chemical_formula_sum 'C9 H18 N2 O4'
_chemical_formula_weight 218.25
_chemical_name_common 'triacetone aminium nitrate'
_chemical_name_systematic
;
2,2,6,6-Tetramethyl-4-oxopiperidinium nitrate
;
_space_group_IT_number 14
_symmetry_cell_setting monoclinic
_symmetry_space_group_name_Hall '-P 2ybc'
_symmetry_space_group_name_H-M 'P 1 21/c 1'
_atom_sites_solution_hydrogens geom
_atom_sites_solution_primary direct
_atom_sites_solution_secondary difmap
_audit_creation_method SHELXL-97
_cell_angle_alpha 90.00
_cell_angle_beta 128.155(5)
_cell_angle_gamma 90.00
_cell_formula_units_Z 4
_cell_length_a 7.7170(4)
_cell_length_b 19.7883(8)
_cell_length_c 9.6468(8)
_cell_measurement_reflns_used 25
_cell_measurement_temperature 290(2)
_cell_measurement_theta_max 27.84
_cell_measurement_theta_min 7.28
_cell_volume 1158.38(15)
_computing_cell_refinement 'CAD-4 Software'
_computing_data_collection 'CAD-4 Software (Enraf--Nonius, 1989)'
_computing_data_reduction 'PLATON (Spek, 2004)'
_computing_molecular_graphics 'ORTEPII (Johnson, 1976)'
_computing_publication_material SHELXL97
_computing_structure_refinement 'SHELXL97 (Sheldrick, 1997)'
_computing_structure_solution 'SHELXS97 (Sheldrick, 1997)'
_diffrn_ambient_temperature 290(2)
_diffrn_measured_fraction_theta_full 1.000
_diffrn_measured_fraction_theta_max 1.000
_diffrn_measurement_device_type 'Enraf--Nonius CAD-4 diffractometer'
_diffrn_measurement_method 'profile data from \w--2\q scans'
_diffrn_radiation_monochromator graphite
_diffrn_radiation_source 'fine-focus sealed tube'
_diffrn_radiation_type CuK\a
_diffrn_radiation_wavelength 1.54184
_diffrn_reflns_av_R_equivalents 0.0599
_diffrn_reflns_av_sigmaI/netI 0.0505
_diffrn_reflns_limit_h_max 5
_diffrn_reflns_limit_h_min -9
_diffrn_reflns_limit_k_max 22
_diffrn_reflns_limit_k_min -24
_diffrn_reflns_limit_l_max 11
_diffrn_reflns_limit_l_min -9
_diffrn_reflns_number 3417
_diffrn_reflns_theta_full 72.50
_diffrn_reflns_theta_max 72.50
_diffrn_reflns_theta_min 4.47
_diffrn_standards_decay_% 5
_diffrn_standards_interval_time 180
_diffrn_standards_number 3
_exptl_absorpt_coefficient_mu 0.823
_exptl_absorpt_correction_T_max 0.9586
_exptl_absorpt_correction_T_min 0.8537
_exptl_absorpt_correction_type psi-scan
_exptl_absorpt_process_details '(North <i>et al.</i>,  1968)'
_exptl_crystal_colour red
_exptl_crystal_density_diffrn 1.251
_exptl_crystal_density_method 'not measured'
_exptl_crystal_description plate
_exptl_crystal_F_000 472
_exptl_crystal_size_max 0.3
_exptl_crystal_size_mid 0.2
_exptl_crystal_size_min 0.05
_refine_diff_density_max 0.293
_refine_diff_density_min -0.273
_refine_ls_extinction_coef 0.0066(14)
_refine_ls_extinction_expression Fc^*^=kFc[1+0.001xFc^2^\l^3^/sin(2\q)]^-1/4^
_refine_ls_extinction_method SHELXL97
_refine_ls_goodness_of_fit_ref 1.044
_refine_ls_hydrogen_treatment constr
_refine_ls_matrix_type full
_refine_ls_number_parameters 167
_refine_ls_number_reflns 2301
_refine_ls_number_restraints 29
_refine_ls_restrained_S_all 1.089
_refine_ls_R_factor_all 0.1000
_refine_ls_R_factor_gt 0.0589
_refine_ls_shift/su_max 0.000
_refine_ls_shift/su_mean 0.000
_refine_ls_structure_factor_coef Fsqd
_refine_ls_weighting_details 'calc w=1/[\s^2^(Fo^2^)+(0.0858P)^2^+0.4726P] where P=(Fo^2^+2Fc^2^)/3'
_refine_ls_weighting_scheme calc
_refine_ls_wR_factor_gt 0.1637
_refine_ls_wR_factor_ref 0.1907
_reflns_number_gt 1474
_reflns_number_total 2301
_reflns_threshold_expression I>2\s(I)
_cod_data_source_file gd3091.cif
_cod_data_source_block I
_cod_original_sg_symbol_H-M P21/c
_cod_database_code 2015900
_cod_database_fobs_code 2015900

loop_
_symmetry_equiv_pos_as_xyz
'x, y, z'
'-x, y+1/2, -z+1/2'
'-x, -y, -z'
'x, -y-1/2, z-1/2'

loop_
_atom_site_type_symbol
_atom_site_label
_atom_site_fract_x
_atom_site_fract_y
_atom_site_fract_z
_atom_site_U_iso_or_equiv
_atom_site_adp_type
_atom_site_calc_flag
_atom_site_refinement_flags
_atom_site_occupancy
N N1 0.9456(3) 0.15056(10) 0.1572(3) 0.0456(5) Uani d . 1
H H1A 0.9808 0.1474 0.0842 0.055 Uiso calc R 1
H H1B 0.9782 0.1930 0.2001 0.055 Uiso calc R 1
C C2 1.0986(4) 0.10338(13) 0.3113(3) 0.0479(6) Uani d . 1
C C2A 1.3267(5) 0.13565(19) 0.4162(4) 0.0718(9) Uani d . 1
H H2A1 1.3715 0.1390 0.3432 0.108 Uiso calc R 1
H H2A2 1.4303 0.1083 0.5174 0.108 Uiso calc R 1
H H2A3 1.3216 0.1800 0.4540 0.108 Uiso calc R 1
C C2B 1.1062(6) 0.03357(15) 0.2487(4) 0.0742(10) Uani d . 1
H H2B1 0.9701 0.0104 0.1991 0.111 Uiso calc R 1
H H2B2 1.2262 0.0082 0.3468 0.111 Uiso calc R 1
H H2B3 1.1271 0.0381 0.1609 0.111 Uiso calc R 1
C C3 1.0190(5) 0.09970(14) 0.4229(3) 0.0550(7) Uani d . 1
H H3A 1.0930 0.0624 0.5053 0.066 Uiso calc R 1
H H3B 1.0612 0.1410 0.4910 0.066 Uiso calc R 1
C C4 0.7743(5) 0.09031(14) 0.3158(4) 0.0567(7) Uani d . 1
O O4 0.6911(4) 0.04634(12) 0.3446(3) 0.0830(8) Uani d . 1
C C5 0.6398(5) 0.14080(16) 0.1716(4) 0.0627(8) Uani d . 1
H H5A 0.6641 0.1853 0.2230 0.075 Uiso calc R 1
H H5B 0.4849 0.1299 0.1058 0.075 Uiso calc R 1
C C6 0.6966(4) 0.14245(14) 0.0453(3) 0.0520(6) Uani d . 1
C C6A 0.5985(6) 0.20456(18) -0.0740(5) 0.0789(10) Uani d . 1
H H6A1 0.6532 0.2447 -0.0029 0.118 Uiso calc R 1
H H6A2 0.4408 0.2032 -0.1444 0.118 Uiso calc R 1
H H6A3 0.6399 0.2048 -0.1496 0.118 Uiso calc R 1
C C6B 0.6171(6) 0.07914(18) -0.0666(4) 0.0753(9) Uani d . 1
H H6B1 0.6814 0.0767 -0.1256 0.113 Uiso calc R 1
H H6B2 0.4594 0.0804 -0.1525 0.113 Uiso calc R 1
H H6B3 0.6599 0.0402 0.0073 0.113 Uiso calc R 1
N N2 1.0332(4) 0.31899(13) 0.3471(3) 0.0632(7) Uani d D 1
O O1A 1.0031(12) 0.3734(3) 0.3927(10) 0.0538(17) Uiso d PD 0.394(4)
O O2A 1.0105(15) 0.2979(5) 0.2168(10) 0.069(2) Uiso d PD 0.394(4)
O O3A 1.0950(14) 0.2720(4) 0.4723(11) 0.087(2) Uiso d PD 0.394(4)
O O1B 1.053(2) 0.3803(6) 0.363(2) 0.079(5) Uiso d PD 0.198(10)
O O2B 1.084(2) 0.2953(8) 0.2544(16) 0.053(4) Uiso d PD 0.198(10)
O O3B 0.983(3) 0.2741(6) 0.408(2) 0.060(4) Uiso d PD 0.198(10)
O O1C 1.0849(17) 0.3723(4) 0.4386(16) 0.029(3) Uiso d PD 0.233(13)
O O2C 0.985(3) 0.3342(8) 0.1918(18) 0.089(5) Uiso d PD 0.233(13)
O O3C 1.026(2) 0.2645(4) 0.3915(17) 0.051(3) Uiso d PD 0.233(13)
O O1D 1.097(3) 0.3630(11) 0.470(3) 0.104(11) Uiso d PD 0.175(13)
O O2D 1.086(3) 0.3288(8) 0.2473(18) 0.049(5) Uiso d PD 0.175(13)
O O3D 0.925(4) 0.2705(7) 0.334(3) 0.086(6) Uiso d PD 0.175(13)

loop_
_atom_site_aniso_label
_atom_site_aniso_U_11
_atom_site_aniso_U_22
_atom_site_aniso_U_33
_atom_site_aniso_U_12
_atom_site_aniso_U_13
_atom_site_aniso_U_23
N1 0.0561(12) 0.0392(10) 0.0488(11) 0.0011(9) 0.0360(10) 0.0041(8)
C2 0.0583(15) 0.0422(12) 0.0462(12) 0.0064(11) 0.0336(12) 0.0040(10)
C2A 0.0595(18) 0.082(2) 0.0676(18) 0.0023(16) 0.0360(16) 0.0048(17)
C2B 0.101(2) 0.0509(16) 0.074(2) 0.0250(16) 0.0558(19) 0.0068(14)
C3 0.0691(17) 0.0534(15) 0.0460(13) -0.0011(13) 0.0372(13) 0.0018(12)
C4 0.0771(19) 0.0528(15) 0.0593(15) -0.0024(13) 0.0517(15) 0.0000(12)
O4 0.0961(18) 0.0798(16) 0.0949(17) -0.0093(13) 0.0700(15) 0.0152(13)
C5 0.0623(17) 0.0622(17) 0.0743(18) 0.0064(14) 0.0476(16) 0.0066(14)
C6 0.0521(15) 0.0491(14) 0.0523(14) -0.0005(11) 0.0310(12) 0.0063(11)
C6A 0.066(2) 0.074(2) 0.080(2) 0.0133(16) 0.0373(18) 0.0303(18)
C6B 0.076(2) 0.073(2) 0.0591(17) -0.0171(16) 0.0325(16) -0.0127(15)
N2 0.0829(17) 0.0608(16) 0.0715(15) -0.0122(13) 0.0605(15) -0.0192(12)

loop_
_atom_type_symbol
_atom_type_description
_atom_type_scat_dispersion_real
_atom_type_scat_dispersion_imag
_atom_type_scat_source
C C 0.0181 0.0091 'International Tables Vol C Tables 4.2.6.8 and 6.1.1.4'
H H 0.0000 0.0000 'International Tables Vol C Tables 4.2.6.8 and 6.1.1.4'
N N 0.0311 0.0180 'International Tables Vol C Tables 4.2.6.8 and 6.1.1.4'
O O 0.0492 0.0322 'International Tables Vol C Tables 4.2.6.8 and 6.1.1.4'

loop_
_geom_angle_atom_site_label_1
_geom_angle_atom_site_label_2
_geom_angle_atom_site_label_3
_geom_angle
C2 N1 C6 120.44(19)
C2 N1 H1A 107.2
C6 N1 H1A 107.2
C2 N1 H1B 107.2
C6 N1 H1B 107.2
H1A N1 H1B 106.8
N1 C2 C2B 111.5(2)
N1 C2 C2A 105.8(2)
C2B C2 C2A 109.4(3)
N1 C2 C3 108.0(2)
C2B C2 C3 111.4(2)
C2A C2 C3 110.6(2)
C2 C2A H2A1 109.5
C2 C2A H2A2 109.5
H2A1 C2A H2A2 109.5
C2 C2A H2A3 109.5
H2A1 C2A H2A3 109.5
H2A2 C2A H2A3 109.5
C2 C2B H2B1 109.5
C2 C2B H2B2 109.5
H2B1 C2B H2B2 109.5
C2 C2B H2B3 109.5
H2B1 C2B H2B3 109.5
H2B2 C2B H2B3 109.5
C4 C3 C2 113.6(2)
C4 C3 H3A 108.8
C2 C3 H3A 108.8
C4 C3 H3B 108.8
C2 C3 H3B 108.8
H3A C3 H3B 107.7
O4 C4 C5 122.2(3)
O4 C4 C3 123.4(3)
C5 C4 C3 114.4(2)
C4 C5 C6 112.3(2)
C4 C5 H5A 109.1
C6 C5 H5A 109.1
C4 C5 H5B 109.1
C6 C5 H5B 109.1
H5A C5 H5B 107.9
C6B C6 N1 111.8(2)
C6B C6 C6A 109.6(3)
N1 C6 C6A 105.7(2)
C6B C6 C5 111.1(3)
N1 C6 C5 107.1(2)
C6A C6 C5 111.4(3)
C6 C6A H6A1 109.5
C6 C6A H6A2 109.5
H6A1 C6A H6A2 109.5
C6 C6A H6A3 109.5
H6A1 C6A H6A3 109.5
H6A2 C6A H6A3 109.5
C6 C6B H6B1 109.5
C6 C6B H6B2 109.5
H6B1 C6B H6B2 109.5
C6 C6B H6B3 109.5
H6B1 C6B H6B3 109.5
H6B2 C6B H6B3 109.5
O1A N2 O2A 135.9(6)
O2A N2 O3A 115.3(6)
O3A N2 O1A 108.6(5)
O1B N2 O2B 112.9(10)
O2B N2 O3B 113.1(9)
O3B N2 O1B 133.9(10)
O1C N2 O2C 110.0(9)
O2C N2 O3C 125.0(8)
O3C N2 O1C 125.0(9)
O1D N2 O2D 117.9(11)
O2D N2 O3D 123.7(10)
O3D N2 O1D 118.4(12)

loop_
_geom_bond_atom_site_label_1
_geom_bond_atom_site_label_2
_geom_bond_distance
N1 C2 1.519(3)
N1 C6 1.523(3)
N1 H1A 0.9000
N1 H1B 0.9000
C2 C2B 1.523(4)
C2 C2A 1.526(4)
C2 C3 1.535(3)
C2A H2A1 0.9600
C2A H2A2 0.9600
C2A H2A3 0.9600
C2B H2B1 0.9600
C2B H2B2 0.9600
C2B H2B3 0.9600
C3 C4 1.502(4)
C3 H3A 0.9700
C3 H3B 0.9700
C4 O4 1.211(3)
C4 C5 1.492(4)
C5 C6 1.530(4)
C5 H5A 0.9700
C5 H5B 0.9700
C6 C6B 1.514(4)
C6 C6A 1.527(4)
C6A H6A1 0.9600
C6A H6A2 0.9600
C6A H6A3 0.9600
C6B H6B1 0.9600
C6B H6B2 0.9600
C6B H6B3 0.9600
N2 O1A 1.239(5)
N2 O2A 1.230(6)
N2 O3A 1.357(7)
N2 O1B 1.220(11)
N2 O2B 1.267(9)
N2 O3B 1.256(10)
N2 O1C 1.272(7)
N2 O2C 1.335(11)
N2 O3C 1.176(8)
N2 O1D 1.295(13)
N2 O2D 1.270(9)
N2 O3D 1.224(12)

loop_
_geom_hbond_atom_site_label_D
_geom_hbond_atom_site_label_H
_geom_hbond_atom_site_label_A
_geom_hbond_site_symmetry_A
_geom_hbond_distance_DH
_geom_hbond_distance_HA
_geom_hbond_distance_DA
_geom_hbond_angle_DHA
N1 H1A O1A 4_565 0.90 2.00 2.886(7) 167
N1 H1A O3A 4_565 0.90 2.38 3.066(9) 133
N1 H1B O2A . 0.90 2.09 2.955(9) 162

loop_
_geom_torsion_atom_site_label_1
_geom_torsion_atom_site_label_2
_geom_torsion_atom_site_label_3
_geom_torsion_atom_site_label_4
_geom_torsion
C6 N1 C2 C2B 73.9(3)
C6 N1 C2 C2A -167.3(2)
C6 N1 C2 C3 -48.8(3)
N1 C2 C3 C4 45.8(3)
C2B C2 C3 C4 -77.0(3)
C2A C2 C3 C4 161.1(2)
C2 C3 C4 O4 128.1(3)
C2 C3 C4 C5 -53.0(3)
O4 C4 C5 C6 -125.0(3)
C3 C4 C5 C6 56.1(3)
C2 N1 C6 C6B -70.2(3)
C2 N1 C6 C6A 170.6(2)
C2 N1 C6 C5 51.8(3)
C4 C5 C6 C6B 70.8(3)
C4 C5 C6 N1 -51.6(3)
C4 C5 C6 C6A -166.7(3)
